data_2202727
loop_
_publ_author_name
'Gathergood, Nicholas'
'Scammells, Peter J.'
'Fallon, Gary D.'
7,8-didehydro-4,5-epoxy-17-methylmorphinan-6-(naphthalene-1-carboxylate)

_publ_section_title
;
 7,8-Didehydro-4,5-epoxy-17-methylmorphinan-6-yl
 naphthalene-1-carboxylate
;
_journal_issue 12
_journal_name_full 'Acta Crystallographica Section E'
_journal_page_first o1918
_journal_page_last o1919
_journal_paper_doi 10.1107/S1600536803025121
_journal_volume 59
_journal_year 2003
_chemical_formula_moiety 'C28 H25 N1 O4'
_chemical_formula_sum 'C28 H25 N O4'
_chemical_formula_weight 439.49
_chemical_melting_point .443E-305
_chemical_name_common 'morphine 3-(1-naphthoate)'
_chemical_name_systematic 7,8-didehydro-4,5-epoxy-17-methylmorphinan-6-(naphthalene-1-carboxylate)
_space_group_IT_number 4
_symmetry_cell_setting monoclinic
_symmetry_space_group_name_Hall 'P 2yb'
_symmetry_space_group_name_H-M 'P 1 21 1'
_atom_sites_solution_hydrogens geom
_atom_sites_solution_primary direct
_atom_sites_solution_secondary difmap
_cell_angle_alpha 90
_cell_angle_beta 111.9000(10)
_cell_angle_gamma 90
_cell_formula_units_Z 2
_cell_length_a 12.7421(2)
_cell_length_b 7.19080(10)
_cell_length_c 12.9536(3)
_cell_measurement_reflns_used 14873
_cell_measurement_temperature 123(2)
_cell_measurement_theta_max 28.3
_cell_measurement_theta_min 2.8
_cell_volume 1101.24(4)
_computing_cell_refinement 'HKL SCALEPACK (Otwinowski & Minor, 1997)'
_computing_data_collection 'COLLECT (Nonius BV, 1997-2000)'
_computing_data_reduction 'HKL DENZO (Otwinowski & Minor, 1997) and SCALEPACK'
_computing_molecular_graphics 'ORTEP-3 for Windows (Farrugia, 1997)'
_computing_publication_material 'WinGX (Farrugia, 1999)'
_computing_structure_refinement 'SHELXL97 (Sheldrick, 1997)'
_computing_structure_solution 'SHELXS97 (Sheldrick, 1997)'
_diffrn_ambient_temperature 123(2)
_diffrn_detector_area_resol_mean 9
_diffrn_measured_fraction_theta_full 0.992
_diffrn_measured_fraction_theta_max 0.985
_diffrn_measurement_device '95mm CCD camera on \k-goniostat'
_diffrn_measurement_device_type 'Nonius KappaCCD'
_diffrn_measurement_method 'CCD rotation images, thick slices'
_diffrn_radiation_monochromator 'horizonally mounted graphite crystal'
_diffrn_radiation_source 'fine-focus sealed tube'
_diffrn_radiation_type MoK\a
_diffrn_radiation_wavelength 0.71073
_diffrn_reflns_av_R_equivalents 0.0443
_diffrn_reflns_av_sigmaI/netI 0.0393
_diffrn_reflns_limit_h_max 16
_diffrn_reflns_limit_h_min -16
_diffrn_reflns_limit_k_max 9
_diffrn_reflns_limit_k_min -9
_diffrn_reflns_limit_l_max 17
_diffrn_reflns_limit_l_min -17
_diffrn_reflns_number 14873
_diffrn_reflns_theta_full 27.50
_diffrn_reflns_theta_max 28.28
_diffrn_reflns_theta_min 2.83
_exptl_absorpt_coefficient_mu 0.088
_exptl_absorpt_correction_type none
_exptl_crystal_colour colourless
_exptl_crystal_density_diffrn 1.325
_exptl_crystal_density_method 'not measured'
_exptl_crystal_description acicular
_exptl_crystal_F_000 464
_exptl_crystal_size_max 0.24
_exptl_crystal_size_mid 0.20
_exptl_crystal_size_min 0.12
_refine_diff_density_max 0.185
_refine_diff_density_min -0.198
_refine_ls_extinction_method none
_refine_ls_goodness_of_fit_ref 1.035
_refine_ls_hydrogen_treatment constr
_refine_ls_matrix_type full
_refine_ls_number_parameters 300
_refine_ls_number_reflns 2909
_refine_ls_number_restraints 1
_refine_ls_restrained_S_all 1.035
_refine_ls_R_factor_all 0.0521
_refine_ls_R_factor_gt 0.0356
_refine_ls_shift/su_max 0.002
_refine_ls_shift/su_mean 0.000
_refine_ls_structure_factor_coef Fsqd
_refine_ls_weighting_details 'calc w = 1/[\s^2^(Fo^2^)+(0.0416P)^2^+0.1452P] where P = (Fo^2^+2Fc^2^)/3'
_refine_ls_weighting_scheme calc
_refine_ls_wR_factor_gt 0.0750
_refine_ls_wR_factor_ref 0.0822
_reflns_number_gt 2423
_reflns_number_total 2909
_reflns_threshold_expression I>2\s(I)
_cod_data_source_file lh6134.cif
_cod_data_source_block I
_cod_original_cell_volume 1101.23(4)
_cod_original_sg_symbol_H-M 'P 21'
_cod_original_formula_sum 'C28 H25 N1 O4'
_cod_database_code 2202727
_cod_database_fobs_code 2202727

loop_
_symmetry_equiv_pos_as_xyz
'x, y, z'
'-x, y+1/2, -z'

loop_
_atom_site_label
_atom_site_fract_x
_atom_site_fract_y
_atom_site_fract_z
_atom_site_U_iso_or_equiv
_atom_site_adp_type
_atom_site_calc_flag
_atom_site_refinement_flags
_atom_site_occupancy
_atom_site_disorder_assembly
_atom_site_disorder_group
_atom_site_type_symbol
C1 0.97625(15) 0.5834(3) 0.80473(14) 0.0197(4) Uani d . 1 . . C
C2 0.95002(15) 0.6995(3) 0.87606(15) 0.0217(4) Uani d . 1 . . C
C3 1.03452(17) 0.7424(3) 0.97782(15) 0.0246(4) Uani d . 1 . . C
H3 1.0170 0.8178 1.0294 0.030 Uiso calc R 1 . . H
C4 1.14411(16) 0.6770(3) 1.00531(15) 0.0243(4) Uani d . 1 . . C
H4 1.2013 0.7128 1.0738 0.029 Uiso calc R 1 . . H
C5 1.17139(15) 0.5579(3) 0.93257(15) 0.0213(4) Uani d . 1 . . C
C6 1.08361(15) 0.5091(3) 0.83582(14) 0.0180(4) Uani d . 1 . . C
C7 1.09088(15) 0.3931(3) 0.74229(14) 0.0196(4) Uani d . 1 . . C
C8 0.98416(16) 0.4608(3) 0.64533(15) 0.0215(4) Uani d . 1 . . C
H8 0.9469 0.3528 0.5969 0.026 Uiso calc R 1 . . H
C9 1.00760(16) 0.6150(3) 0.57366(14) 0.0243(4) Uani d . 1 . . C
H9 1.0198 0.5501 0.5108 0.029 Uiso calc R 1 . . H
C10 1.11380(16) 0.7231(3) 0.63347(15) 0.0258(4) Uani d . 1 . . C
H10 1.1150 0.8526 0.6196 0.031 Uiso calc R 1 . . H
C11 1.20582(17) 0.6431(3) 0.70494(16) 0.0269(4) Uani d . 1 . . C
H11 1.2729 0.7143 0.7381 0.032 Uiso calc R 1 . . H
C12 1.20539(16) 0.4407(3) 0.73428(16) 0.0238(4) Uani d . 1 . . C
H12 1.2150 0.3639 0.6740 0.029 Uiso calc R 1 . . H
C13 1.29713(16) 0.3860(3) 0.84632(17) 0.0261(4) Uani d . 1 . . C
H13 1.3718 0.4161 0.8415 0.031 Uiso calc R 1 . . H
C14 1.28953(16) 0.4995(3) 0.94609(16) 0.0274(4) Uani d . 1 . . C
H14A 1.3217 0.4235 1.0145 0.033 Uiso calc R 1 . . H
H14B 1.3369 0.6123 0.9566 0.033 Uiso calc R 1 . . H
C15 1.08588(17) 0.1840(3) 0.76422(16) 0.0255(4) Uani d . 1 . . C
H15A 1.0153 0.1564 0.7766 0.031 Uiso calc R 1 . . H
H15B 1.0839 0.1137 0.6978 0.031 Uiso calc R 1 . . H
C16 1.18642(18) 0.1202(3) 0.86447(17) 0.0300(5) Uani d . 1 . . C
H16A 1.1805 0.1712 0.9331 0.036 Uiso calc R 1 . . H
H16B 1.1861 -0.0172 0.8692 0.036 Uiso calc R 1 . . H
C17 1.39082(19) 0.1051(4) 0.94437(18) 0.0410(6) Uani d . 1 . . C
H17A 1.3874 -0.0310 0.9408 0.061 Uiso calc R 1 . . H
H17B 1.3917 0.1466 1.0168 0.061 Uiso calc R 1 . . H
H17C 1.4597 0.1477 0.9349 0.061 Uiso calc R 1 . . H
C18 0.79496(15) 0.8781(3) 0.75925(15) 0.0224(4) Uani d . 1 . . C
C19 0.67468(16) 0.9225(3) 0.73928(15) 0.0235(4) Uani d . 1 . . C
C20 0.61200(17) 0.7891(3) 0.76669(17) 0.0306(5) Uani d . 1 . . C
H20 0.6470 0.6765 0.8007 0.037 Uiso calc R 1 . . H
C21 0.49613(19) 0.8184(4) 0.7446(2) 0.0398(6) Uani d . 1 . . C
H21 0.4533 0.7250 0.7629 0.048 Uiso calc R 1 . . H
C22 0.44587(18) 0.9796(4) 0.69729(19) 0.0386(6) Uani d . 1 . . C
H22 0.3679 0.9979 0.6834 0.046 Uiso calc R 1 . . H
C23 0.50686(17) 1.1216(4) 0.66800(16) 0.0304(5) Uani d . 1 . . C
C24 0.45392(19) 1.2879(4) 0.61676(19) 0.0372(5) Uani d . 1 . . C
H24 0.3758 1.3056 0.6022 0.045 Uiso calc R 1 . . H
C25 0.51224(19) 1.4235(4) 0.58763(18) 0.0391(6) Uani d . 1 . . C
H25 0.4750 1.5340 0.5525 0.047 Uiso calc R 1 . . H
C26 0.62925(19) 1.3980(4) 0.61029(18) 0.0363(5) Uani d . 1 . . C
H26 0.6705 1.4930 0.5910 0.044 Uiso calc R 1 . . H
C27 0.68311(17) 1.2393(3) 0.65931(17) 0.0294(5) Uani d . 1 . . C
H27 0.7615 1.2256 0.6741 0.035 Uiso calc R 1 . . H
C28 0.62430(16) 1.0943(3) 0.68863(16) 0.0251(4) Uani d . 1 . . C
N1 1.29231(14) 0.1822(3) 0.85621(14) 0.0296(4) Uani d . 1 . . N
O1 0.90821(10) 0.5354(2) 0.69825(10) 0.0220(3) Uani d . 1 . . O
O2 0.91084(12) 0.7307(2) 0.52420(11) 0.0329(4) Uani d . 1 . . O
H2 0.8902 0.7733 0.5740 0.049 Uiso calc R 1 . . H
O3 0.83989(11) 0.7679(2) 0.85129(11) 0.0253(3) Uani d . 1 . . O
O4 0.84723(11) 0.9268(2) 0.70298(11) 0.0284(3) Uani d . 1 . . O

loop_
_atom_site_aniso_label
_atom_site_aniso_U_11
_atom_site_aniso_U_22
_atom_site_aniso_U_33
_atom_site_aniso_U_12
_atom_site_aniso_U_13
_atom_site_aniso_U_23
C1 0.0219(9) 0.0190(10) 0.0191(9) -0.0015(8) 0.0087(8) 0.0027(8)
C2 0.0228(9) 0.0206(9) 0.0244(9) 0.0033(8) 0.0118(8) 0.0033(8)
C3 0.0346(10) 0.0212(10) 0.0219(9) 0.0034(9) 0.0150(8) -0.0008(8)
C4 0.0289(10) 0.0227(10) 0.0190(9) -0.0006(9) 0.0062(8) -0.0012(8)
C5 0.0242(9) 0.0186(9) 0.0208(9) 0.0014(8) 0.0079(8) 0.0021(8)
C6 0.0223(9) 0.0148(9) 0.0189(8) -0.0018(8) 0.0099(7) 0.0013(7)
C7 0.0231(9) 0.0181(9) 0.0187(8) -0.0006(8) 0.0091(7) -0.0019(8)
C8 0.0252(9) 0.0202(9) 0.0208(8) -0.0005(8) 0.0106(7) -0.0037(8)
C9 0.0284(10) 0.0274(10) 0.0180(8) 0.0034(9) 0.0097(8) 0.0014(8)
C10 0.0320(10) 0.0228(10) 0.0269(10) -0.0030(9) 0.0161(9) 0.0001(9)
C11 0.0250(10) 0.0286(11) 0.0300(10) -0.0039(9) 0.0136(9) 0.0027(9)
C12 0.0247(10) 0.0247(10) 0.0257(9) 0.0031(9) 0.0137(8) 0.0013(9)
C13 0.0216(9) 0.0288(11) 0.0294(10) 0.0040(9) 0.0112(8) 0.0009(9)
C14 0.0198(9) 0.0293(11) 0.0283(10) 0.0013(9) 0.0033(8) -0.0019(9)
C15 0.0314(11) 0.0185(10) 0.0270(10) -0.0008(9) 0.0115(8) -0.0008(9)
C16 0.0406(12) 0.0207(10) 0.0296(10) 0.0054(10) 0.0141(9) 0.0018(9)
C17 0.0423(13) 0.0388(13) 0.0369(12) 0.0179(12) 0.0089(10) 0.0018(11)
C18 0.0240(9) 0.0194(9) 0.0238(9) -0.0001(8) 0.0091(8) -0.0026(8)
C19 0.0232(9) 0.0247(10) 0.0242(9) 0.0003(9) 0.0108(8) -0.0027(9)
C20 0.0282(10) 0.0320(11) 0.0341(11) 0.0004(10) 0.0147(9) 0.0012(10)
C21 0.0296(11) 0.0466(15) 0.0495(13) -0.0026(11) 0.0218(10) 0.0056(12)
C22 0.0227(10) 0.0537(16) 0.0424(12) 0.0035(11) 0.0156(10) 0.0030(12)
C23 0.0265(10) 0.0385(12) 0.0273(10) 0.0039(10) 0.0112(8) -0.0025(10)
C24 0.0299(11) 0.0462(14) 0.0357(11) 0.0108(11) 0.0123(9) 0.0008(11)
C25 0.0409(13) 0.0368(13) 0.0356(12) 0.0140(12) 0.0098(10) 0.0035(11)
C26 0.0364(12) 0.0328(12) 0.0372(12) 0.0015(11) 0.0107(10) 0.0032(11)
C27 0.0259(10) 0.0272(11) 0.0322(10) 0.0006(9) 0.0075(9) 0.0010(9)
C28 0.0225(9) 0.0289(11) 0.0229(9) 0.0020(9) 0.0074(8) -0.0031(9)
N1 0.0299(9) 0.0277(9) 0.0306(9) 0.0111(8) 0.0108(7) 0.0028(8)
O1 0.0196(6) 0.0252(7) 0.0212(6) -0.0011(6) 0.0074(5) -0.0025(6)
O2 0.0333(8) 0.0370(9) 0.0267(7) 0.0083(7) 0.0093(6) 0.0097(7)
O3 0.0243(7) 0.0276(8) 0.0276(7) 0.0060(6) 0.0136(6) 0.0031(6)
O4 0.0275(7) 0.0277(8) 0.0346(7) 0.0019(7) 0.0170(6) 0.0051(7)

loop_
_atom_type_symbol
_atom_type_description
_atom_type_scat_dispersion_real
_atom_type_scat_dispersion_imag
_atom_type_scat_source
C C 0.0033 0.0016 'International Tables Vol C Tables 4.2.6.8 and 6.1.1.4'
H H 0.0000 0.0000 'International Tables Vol C Tables 4.2.6.8 and 6.1.1.4'
N N 0.0061 0.0033 'International Tables Vol C Tables 4.2.6.8 and 6.1.1.4'
O O 0.0106 0.0060 'International Tables Vol C Tables 4.2.6.8 and 6.1.1.4'

loop_
_geom_angle_atom_site_label_1
_geom_angle_atom_site_label_2
_geom_angle_atom_site_label_3
_geom_angle
_geom_angle_publ_flag
O1 C1 C2 127.39(16) y
O1 C1 C6 112.44(15) ?
C2 C1 C6 120.07(16) ?
C1 C2 C3 118.37(17) ?
C1 C2 O3 122.05(16) y
C3 C2 O3 119.51(16) ?
C4 C3 C2 121.14(17) ?
C4 C3 H3 119.4 ?
C2 C3 H3 119.4 ?
C3 C4 C5 120.65(17) ?
C3 C4 H4 119.7 ?
C5 C4 H4 119.7 ?
C6 C5 C4 116.33(17) ?
C6 C5 C14 118.11(17) ?
C4 C5 C14 125.14(17) ?
C5 C6 C1 123.13(17) ?
C5 C6 C7 126.97(17) ?
C1 C6 C7 109.39(15) ?
C6 C7 C15 112.05(15) ?
C6 C7 C12 106.01(15) ?
C15 C7 C12 109.64(16) ?
C6 C7 C8 100.37(15) ?
C15 C7 C8 111.98(16) ?
C12 C7 C8 116.34(15) y
O1 C8 C9 108.95(16) y
O1 C8 C7 105.49(13) y
C9 C8 C7 113.94(15) y
O1 C8 H8 109.4 ?
C9 C8 H8 109.4 ?
C7 C8 H8 109.4 ?
O2 C9 C10 113.09(17) y
O2 C9 C8 111.10(15) y
C10 C9 C8 113.60(15) y
O2 C9 H9 106.1 ?
C10 C9 H9 106.1 ?
C8 C9 H9 106.1 ?
C11 C10 C9 121.94(19) y
C11 C10 H10 119.0 ?
C9 C10 H10 119.0 ?
C10 C11 C12 120.73(19) y
C10 C11 H11 119.6 ?
C12 C11 H11 119.6 ?
C11 C12 C13 114.39(18) ?
C11 C12 C7 108.97(17) y
C13 C12 C7 106.59(15) ?
C11 C12 H12 108.9 ?
C13 C12 H12 108.9 ?
C7 C12 H12 108.9 ?
N1 C13 C12 107.15(17) ?
N1 C13 C14 115.47(18) ?
C12 C13 C14 112.80(16) ?
N1 C13 H13 107.0 ?
C12 C13 H13 107.0 ?
C14 C13 H13 107.0 ?
C5 C14 C13 114.61(16) ?
C5 C14 H14A 108.6 ?
C13 C14 H14A 108.6 ?
C5 C14 H14B 108.6 ?
C13 C14 H14B 108.6 ?
H14A C14 H14B 107.6 ?
C16 C15 C7 112.01(17) ?
C16 C15 H15A 109.2 ?
C7 C15 H15A 109.2 ?
C16 C15 H15B 109.2 ?
C7 C15 H15B 109.2 ?
H15A C15 H15B 107.9 ?
N1 C16 C15 110.68(16) ?
N1 C16 H16A 109.5 ?
C15 C16 H16A 109.5 ?
N1 C16 H16B 109.5 ?
C15 C16 H16B 109.5 ?
H16A C16 H16B 108.1 ?
N1 C17 H17A 109.5 ?
N1 C17 H17B 109.5 ?
H17A C17 H17B 109.5 ?
N1 C17 H17C 109.5 ?
H17A C17 H17C 109.5 ?
H17B C17 H17C 109.5 ?
O4 C18 O3 123.25(16) y
O4 C18 C19 126.59(17) y
O3 C18 C19 110.15(15) y
C20 C19 C28 120.98(18) ?
C20 C19 C18 117.65(19) y
C28 C19 C18 121.31(17) y
C19 C20 C21 120.5(2) ?
C19 C20 H20 119.8 ?
C21 C20 H20 119.8 ?
C22 C21 C20 120.1(2) ?
C22 C21 H21 119.9 ?
C20 C21 H21 119.9 ?
C21 C22 C23 121.5(2) ?
C21 C22 H22 119.2 ?
C23 C22 H22 119.2 ?
C24 C23 C22 121.50(19) ?
C24 C23 C28 119.1(2) ?
C22 C23 C28 119.4(2) ?
C25 C24 C23 121.5(2) ?
C25 C24 H24 119.2 ?
C23 C24 H24 119.2 ?
C24 C25 C26 119.3(2) ?
C24 C25 H25 120.3 ?
C26 C25 H25 120.3 ?
C27 C26 C25 120.9(2) ?
C27 C26 H26 119.6 ?
C25 C26 H26 119.6 ?
C26 C27 C28 121.17(19) ?
C26 C27 H27 119.4 ?
C28 C27 H27 119.4 ?
C27 C28 C23 118.00(19) ?
C27 C28 C19 124.48(17) ?
C23 C28 C19 117.51(18) ?
C17 N1 C16 112.07(18) ?
C17 N1 C13 113.29(19) ?
C16 N1 C13 112.27(16) ?
C1 O1 C8 106.24(13) y
C9 O2 H2 109.5 ?
C18 O3 C2 117.36(14) y

loop_
_geom_bond_atom_site_label_1
_geom_bond_atom_site_label_2
_geom_bond_site_symmetry_2
_geom_bond_distance
_geom_bond_publ_flag
C1 O1 . 1.372(2) y
C1 C2 . 1.376(3) y
C1 C6 . 1.381(2) ?
C2 C3 . 1.390(3) ?
C2 O3 . 1.406(2) y
C3 C4 . 1.388(3) ?
C3 H3 . 0.9500 ?
C4 C5 . 1.410(3) ?
C4 H4 . 0.9500 ?
C5 C6 . 1.378(3) ?
C5 C14 . 1.509(3) ?
C6 C7 . 1.502(2) ?
C7 C15 . 1.536(3) ?
C7 C12 . 1.540(3) y
C7 C8 . 1.546(3) y
C8 O1 . 1.480(2) y
C8 C9 . 1.545(3) y
C8 H8 . 1.0000 ?
C9 O2 . 1.426(2) y
C9 C10 . 1.501(3) y
C9 H9 . 1.0000 ?
C10 C11 . 1.324(3) y
C10 H10 . 0.9500 ?
C11 C12 . 1.504(3) y
C11 H11 . 0.9500 ?
C12 C13 . 1.537(3) ?
C12 H12 . 1.0000 ?
C13 N1 . 1.474(3) ?
C13 C14 . 1.562(3) ?
C13 H13 . 1.0000 ?
C14 H14A . 0.9900 ?
C14 H14B . 0.9900 ?
C15 C16 . 1.516(3) ?
C15 H15A . 0.9900 ?
C15 H15B . 0.9900 ?
C16 N1 . 1.462(3) ?
C16 H16A . 0.9900 ?
C16 H16B . 0.9900 ?
C17 N1 . 1.455(3) ?
C17 H17A . 0.9800 ?
C17 H17B . 0.9800 ?
C17 H17C . 0.9800 ?
C18 O4 . 1.208(2) y
C18 O3 . 1.367(2) y
C18 C19 . 1.491(3) y
C19 C20 . 1.377(3) ?
C19 C28 . 1.433(3) ?
C20 C21 . 1.411(3) ?
C20 H20 . 0.9500 ?
C21 C22 . 1.355(4) ?
C21 H21 . 0.9500 ?
C22 C23 . 1.418(3) ?
C22 H22 . 0.9500 ?
C23 C24 . 1.411(4) ?
C23 C28 . 1.432(3) ?
C24 C25 . 1.362(4) ?
C24 H24 . 0.9500 ?
C25 C26 . 1.420(3) ?
C25 H25 . 0.9500 ?
C26 C27 . 1.360(3) ?
C26 H26 . 0.9500 ?
C27 C28 . 1.416(3) ?
C27 H27 . 0.9500 ?
O2 H2 . 0.8400 ?

loop_
_geom_hbond_atom_site_label_D
_geom_hbond_atom_site_label_H
_geom_hbond_atom_site_label_A
_geom_hbond_site_symmetry_A
_geom_hbond_distance_DH
_geom_hbond_distance_HA
_geom_hbond_distance_DA
_geom_hbond_angle_DHA
O2 H2 O4 . 0.84 2.23 3.067(2) 171
C3 H3 Cg1 2_555 0.95 2.70 3.577(2) 154
C16 H16b Cg1 1_545 0.99 3.14 4.004(2) 146
C14 H14a Cg2 2_545 0.99 3.24 4.068(2) 143
C25 H25 Cg3 2_656 0.95 2.84 3.643(3) 143

loop_
_cod_related_entry_id
_cod_related_entry_database
_cod_related_entry_code
1 ChemSpider 21174590
